data_2020048
loop_
_publ_author_name
'Pavlyuk, V.V.'
'Gladyshevskii, R.E.'
'Yanson, T.I.'
'Bodak, O.'
'Cerny, R.'
'Yvon K.'
'Stepen'-Damm, Yu.'

_publ_section_title
;
 Structure refinement of orthorhombic Mn Al3
;
_journal_name_full 'Acta Crystallographica C (39,1983-)'
_journal_page_first 792
_journal_page_last 794
_journal_volume 51
_journal_year 1995
_chemical_formula_sum 'Al9.677 Mn2.99'
_chemical_name_systematic 'Mn2.99 Al9.677'
_space_group_IT_number 62
_symmetry_space_group_name_Hall '-P 2ac 2n'
_symmetry_space_group_name_H-M 'P n m a'
_cell_angle_alpha 90
_cell_angle_beta 90
_cell_angle_gamma 90
_cell_formula_units_Z 12
_cell_length_a 14.883
_cell_length_b 12.447
_cell_length_c 12.56
_cell_volume 2326.724
_citation_journal_id_ASTM ACSCEE
_cod_data_source_file Pavlyuk_ACSCEE_1995_416.cif
_cod_data_source_block Al9.677Mn2.99
_cod_database_code 2020048

loop_
_symmetry_equiv_pos_as_xyz
x,y,z
-x+1/2,-y,z+1/2
x+1/2,-y+1/2,-z+1/2
-x,y+1/2,-z
-x,-y,-z
x-1/2,y,-z-1/2
-x-1/2,y-1/2,z-1/2
x,-y-1/2,z

loop_
_atom_site_label
_atom_site_type_symbol
_atom_site_fract_x
_atom_site_fract_y
_atom_site_fract_z
_atom_site_occupancy
_atom_site_U_iso_or_equiv
Al1 Al 0.1281 0.0628 0.1592 0.5 0.0
Mn5 Mn 0.058 0.25 0.242 0.53 0.0
Al18 Al 0.318 0.25 0.845 1 0.0
Al6 Al 0.051 0.626 0.46 1 0.0
Al8 Al 0.1299 0.065 0.535 1 0.0
Al14 Al 0.4587 0.1081 0.349 1 0.0
Mn7 Mn 0.2348 0.25 0.1749 1 0.0
Mn9 Mn 0.5417 0.25 0.647 1 0.0
Mn6 Mn 0.2249 0.25 0.5236 1 0.0
Al12 Al 0.3097 0.066 0.2298 1 0.0
Al19 Al 0.399 0.25 0.54 1 0.0
Al17 Al 0.105 0.25 0.039 1 0.0
Al15 Al 0.5193 0.079 0.549 1 0.0
Mn4 Mn 0.052 0.25 0.453 1 0.0
Mn1 Mn 0.1281 0.0628 0.1592 0.5 0.0
Al2 Al 0.3167 0.061 0.4607 0.6 0.0
Mn2 Mn 0.1798 0.5575 0.3466 1 0.0
Al10 Al 0.2264 0.6221 0.162 1 0.0
Al13 Al 0.3371 0.6224 0.337 1 0.0
Al11 Al 0.265 0.124 0.026 1 0.0
Al3 Al 0.058 0.25 0.242 0.47 0.0
Mn3 Mn 0.3167 0.061 0.4607 0.4 0.0
Mn8 Mn 0.3343 0.25 0.346 0.64 0.0
Al16 Al 0.094 0.25 0.659 1 0.0
Al9 Al 0.18 0.1475 0.35 1 0.0
Al7 Al 0.05 0.622 0.24 1 0.0
Al5 Al 0.0162 0.066 0.35 1 0.0
Al4 Al 0.3343 0.25 0.346 0.36 0.0
